data_4132468
loop_
_publ_author_name
'Liu, Wenqi'
'Oliver, Allen G.'
'Smith, Bradley D.'

_publ_section_title
;
 Macrocyclic Receptor for Precious Gold, Platinum, or Palladium
 Coordination Complexes.
;
_journal_issue 22
_journal_name_full 'Journal of the American Chemical Society'
_journal_page_first 6810
_journal_page_last 6813
_journal_paper_doi 10.1021/jacs.8b04155
_journal_volume 140
_journal_year 2018
_chemical_formula_moiety 'C56 H52 N4 O4, Au Br4, C H Cl3, C4 H10 O, H5 O2'
_chemical_formula_sum 'C61 H68 Au Br4 Cl3 N4 O7'
_chemical_formula_weight 1592.15
_space_group_crystal_system triclinic
_space_group_IT_number 2
_space_group_name_Hall '-P 1'
_space_group_name_H-M_alt 'P -1'
_atom_sites_solution_hydrogens mixed
_atom_sites_solution_primary dual
_atom_sites_solution_secondary difmap
_audit_creation_method SHELXL-2018/1
_cell_angle_alpha 95.5136(19)
_cell_angle_beta 106.4740(13)
_cell_angle_gamma 96.7739(14)
_cell_formula_units_Z 1
_cell_length_a 9.9014(5)
_cell_length_b 11.3760(6)
_cell_length_c 14.3487(9)
_cell_measurement_reflns_used 9897
_cell_measurement_temperature 120(2)
_cell_measurement_theta_max 28.46
_cell_measurement_theta_min 2.24
_cell_volume 1524.74(15)
_computing_cell_refinement 'Bruker SAINT (Bruker, 2015)'
_computing_data_collection 'Bruker APEX-3 (Bruker, 2015)'
_computing_data_reduction 'Bruker SAINT (Bruker, 2015)'
_computing_molecular_graphics 'Bruker XP (Bruker, 2015)'
_computing_publication_material 'CIFTAB (Sheldrick, 2008)'
_computing_structure_refinement 'SHELXL-2018/1 (Sheldrick, 2015)'
_computing_structure_solution 'SHELXT-2014/2 (Sheldrick, 2015)'
_diffrn_ambient_temperature 120(2)
_diffrn_detector_area_resol_mean 8.33
_diffrn_measured_fraction_theta_full 0.999
_diffrn_measured_fraction_theta_max 0.997
_diffrn_measurement_device_type 'Bruker APEX-II'
_diffrn_measurement_method 'combination of \w and \f-scans '
_diffrn_radiation_type MoK\a
_diffrn_radiation_wavelength 0.71073
_diffrn_reflns_av_R_equivalents 0.0203
_diffrn_reflns_av_unetI/netI 0.0141
_diffrn_reflns_Laue_measured_fraction_full 0.999
_diffrn_reflns_Laue_measured_fraction_max 0.997
_diffrn_reflns_limit_h_max 13
_diffrn_reflns_limit_h_min -13
_diffrn_reflns_limit_k_max 15
_diffrn_reflns_limit_k_min -15
_diffrn_reflns_limit_l_max 19
_diffrn_reflns_limit_l_min -19
_diffrn_reflns_number 47107
_diffrn_reflns_point_group_measured_fraction_full 0.999
_diffrn_reflns_point_group_measured_fraction_max 0.997
_diffrn_reflns_theta_full 25.242
_diffrn_reflns_theta_max 28.471
_diffrn_reflns_theta_min 1.820
_diffrn_source 'fine-focus sealed tube'
_exptl_absorpt_coefficient_mu 5.220
_exptl_absorpt_correction_T_max 0.9841
_exptl_absorpt_correction_T_min 0.6078
_exptl_absorpt_correction_type numerical
_exptl_absorpt_process_details 'SADABS (Krause et al., 2015)'
_exptl_crystal_colour bronze-green
_exptl_crystal_density_diffrn 1.734
_exptl_crystal_description block
_exptl_crystal_F_000 788
_exptl_crystal_size_max 0.170
_exptl_crystal_size_mid 0.091
_exptl_crystal_size_min 0.084
_refine_diff_density_max 1.399
_refine_diff_density_min -1.246
_refine_diff_density_rms 0.117
_refine_ls_extinction_method none
_refine_ls_goodness_of_fit_ref 1.062
_refine_ls_hydrogen_treatment mixed
_refine_ls_matrix_type full
_refine_ls_number_parameters 394
_refine_ls_number_reflns 7683
_refine_ls_number_restraints 24
_refine_ls_restrained_S_all 1.080
_refine_ls_R_factor_all 0.0284
_refine_ls_R_factor_gt 0.0251
_refine_ls_shift/su_max 0.035
_refine_ls_shift/su_mean 0.000
_refine_ls_structure_factor_coef Fsqd
_refine_ls_weighting_details 'w=1/[\s^2^(Fo^2^)+(0.0386P)^2^+2.8479P] where P=(Fo^2^+2Fc^2^)/3'
_refine_ls_weighting_scheme calc
_refine_ls_wR_factor_gt 0.0668
_refine_ls_wR_factor_ref 0.0687
_reflns_Friedel_coverage 0.000
_reflns_number_gt 7135
_reflns_number_total 7683
_reflns_threshold_expression 'I > 2\s(I)'
_cod_data_source_file ja8b04155_si_003.cif
_cod_data_source_block nd1711
_cod_database_code 4132468
_shelx_shelxl_version_number 2018/1
_shelx_space_group_comment
;
The symmetry employed for this shelxl refinement is uniquely defined
by the following loop, which should always be used as a source of
symmetry information in preference to the above space-group names.
They are only intended as comments.
;
_shelx_estimated_absorpt_t_min 0.471
_shelx_estimated_absorpt_t_max 0.668
_diffrn_source_monochromator 'Bruker TRIUMPH curved-graphite'

loop_
_space_group_symop_operation_xyz
'x, y, z'
'-x, -y, -z'

loop_
_atom_site_label
_atom_site_type_symbol
_atom_site_fract_x
_atom_site_fract_y
_atom_site_fract_z
_atom_site_U_iso_or_equiv
_atom_site_adp_type
_atom_site_occupancy
_atom_site_site_symmetry_order
_atom_site_calc_flag
_atom_site_refinement_flags_posn
_atom_site_refinement_flags_adp
_atom_site_refinement_flags_occupancy
_atom_site_disorder_assembly
_atom_site_disorder_group
Au1 Au 0.500000 0.500000 1.000000 0.01325(4) Uani 1 2 d S . P . .
Br1 Br 0.29446(3) 0.48123(2) 0.85702(2) 0.01883(6) Uani 1 1 d . . . . .
Br2 Br 0.65800(3) 0.56565(3) 0.90739(2) 0.02109(6) Uani 1 1 d . . . . .
O1 O 0.4379(3) 0.2659(2) 0.54512(16) 0.0316(5) Uani 1 1 d . . . . .
O2 O 0.3843(3) 0.87381(18) 0.66268(15) 0.0263(5) Uani 1 1 d . . . . .
N1 N 0.4661(3) 0.3240(2) 0.70487(18) 0.0213(5) Uani 1 1 d . . . . .
H1N H 0.451(4) 0.366(4) 0.742(3) 0.026(10) Uiso 1 1 d . . . . .
N2 N 0.3931(3) 0.7645(2) 0.78627(17) 0.0204(5) Uani 1 1 d . . . . .
H2N H 0.381(4) 0.700(3) 0.802(3) 0.023(9) Uiso 1 1 d . . . . .
C1 C 0.5185(4) 0.2136(3) 0.7348(2) 0.0239(6) Uani 1 1 d . . . . .
H1A H 0.611209 0.210400 0.722075 0.029 Uiso 1 1 calc R U . . .
H1B H 0.450514 0.143965 0.694597 0.029 Uiso 1 1 calc R U . . .
C2 C 0.4290(3) 0.3414(2) 0.6111(2) 0.0185(5) Uani 1 1 d . . . . .
C3 C 0.3729(3) 0.4546(2) 0.58560(19) 0.0169(5) Uani 1 1 d . . . . .
C4 C 0.4077(3) 0.5587(2) 0.65212(19) 0.0166(5) Uani 1 1 d . . . . .
H4 H 0.470208 0.560753 0.716393 0.020 Uiso 1 1 calc R U . . .
C5 C 0.3499(3) 0.6599(2) 0.62332(19) 0.0169(5) Uani 1 1 d . . . . .
C6 C 0.2589(3) 0.6568(2) 0.5286(2) 0.0187(5) Uani 1 1 d . . . . .
H6 H 0.221151 0.726808 0.509709 0.022 Uiso 1 1 calc R U . . .
C7 C 0.2224(3) 0.5529(3) 0.46097(19) 0.0187(5) Uani 1 1 d . . . . .
C8 C 0.2825(3) 0.4525(2) 0.49118(19) 0.0182(5) Uani 1 1 d . . . . .
H8 H 0.261067 0.381143 0.446153 0.022 Uiso 1 1 calc R U . . .
C9 C 0.3784(3) 0.7737(2) 0.6922(2) 0.0191(5) Uani 1 1 d . . . . .
C10 C 0.4120(4) 0.8705(2) 0.8586(2) 0.0233(6) Uani 1 1 d . . . . .
H10A H 0.327434 0.911508 0.839798 0.028 Uiso 1 1 calc R U . . .
H10B H 0.496216 0.926625 0.858310 0.028 Uiso 1 1 calc R U . . .
C11 C 0.4319(3) 0.8374(2) 0.96085(19) 0.0193(5) Uani 1 1 d . . . . .
C12 C 0.5693(3) 0.8503(2) 1.0288(2) 0.0199(5) Uani 1 1 d . . . . .
C13 C 0.6961(4) 0.8866(3) 1.0029(2) 0.0275(6) Uani 1 1 d . . . . .
H13 H 0.688334 0.900717 0.937559 0.033 Uiso 1 1 calc R U . . .
C14 C 0.8269(4) 0.9013(3) 1.0698(3) 0.0344(7) Uani 1 1 d . . . . .
H14 H 0.909268 0.925737 1.050900 0.041 Uiso 1 1 calc R U . . .
C15 C 0.8416(4) 0.8805(3) 1.1676(3) 0.0341(7) Uani 1 1 d . . . . .
H15 H 0.933879 0.890393 1.213624 0.041 Uiso 1 1 calc R U . . .
C16 C 0.7255(3) 0.8467(3) 1.1961(2) 0.0268(6) Uani 1 1 d . . . . .
H16 H 0.737586 0.833975 1.262248 0.032 Uiso 1 1 calc R U . . .
C17 C 0.5845(3) 0.8296(2) 1.1285(2) 0.0199(5) Uani 1 1 d . . . . .
C18 C 0.4634(3) 0.7946(2) 1.1572(2) 0.0198(5) Uani 1 1 d . . . . .
C19 C 0.3272(3) 0.7727(2) 1.0879(2) 0.0203(5) Uani 1 1 d . . . . .
C20 C 0.2018(4) 0.7274(3) 1.1113(2) 0.0285(6) Uani 1 1 d . . . . .
H20 H 0.210076 0.710960 1.176202 0.034 Uiso 1 1 calc R U . . .
C21 C 0.0709(4) 0.7070(3) 1.0436(3) 0.0342(7) Uani 1 1 d . . . . .
H21 H -0.010226 0.675264 1.061198 0.041 Uiso 1 1 calc R U . . .
C22 C 0.0554(4) 0.7331(3) 0.9466(3) 0.0318(7) Uani 1 1 d . . . . .
H22 H -0.036544 0.720714 0.899991 0.038 Uiso 1 1 calc R U . . .
C23 C 0.1707(3) 0.7756(3) 0.9202(2) 0.0259(6) Uani 1 1 d . . . . .
H23A H 0.158137 0.792303 0.854940 0.031 Uiso 1 1 calc R U . . .
C24 C 0.3119(3) 0.7959(2) 0.9884(2) 0.0191(5) Uani 1 1 d . . . . .
C25 C 0.1166(3) 0.5445(3) 0.3586(2) 0.0226(6) Uani 1 1 d . . . . .
C26 C 0.0671(4) 0.6637(3) 0.3370(2) 0.0352(8) Uani 1 1 d . . . . .
H26A H -0.000153 0.653855 0.270902 0.053 Uiso 1 1 calc R U . . .
H26B H 0.020197 0.690693 0.385078 0.053 Uiso 1 1 calc R U . . .
H26C H 0.149583 0.723089 0.341302 0.053 Uiso 1 1 calc R U . . .
C27 C 0.1863(4) 0.5009(4) 0.2813(2) 0.0340(7) Uani 1 1 d . . . . .
H27A H 0.218276 0.424302 0.294935 0.051 Uiso 1 1 calc R U . . .
H27B H 0.116887 0.490745 0.215981 0.051 Uiso 1 1 calc R U . . .
H27C H 0.268295 0.559883 0.283852 0.051 Uiso 1 1 calc R U . . .
C28 C -0.0136(4) 0.4523(4) 0.3512(3) 0.0371(8) Uani 1 1 d . . . . .
H28A H 0.017091 0.375341 0.364904 0.056 Uiso 1 1 calc R U . . .
H28B H -0.060734 0.479703 0.399026 0.056 Uiso 1 1 calc R U . . .
H28C H -0.080442 0.443098 0.284912 0.056 Uiso 1 1 calc R U . . .
C1S C 0.7972(14) 0.9191(16) 0.6667(8) 0.085(4) Uani 0.5 1 d . . P A 1
H1S H 0.719169 0.908340 0.603125 0.101 Uiso 0.5 1 calc R U P A 1
Cl1 Cl 0.9282(6) 0.8754(5) 0.6547(5) 0.133(2) Uani 0.5 1 d . . P A 1
Cl2 Cl 0.7566(14) 0.8295(15) 0.7469(10) 0.299(6) Uani 0.5 1 d . . P A 1
Cl3 Cl 0.7749(4) 1.0217(4) 0.7479(5) 0.1310(19) Uani 0.5 1 d . . P A 1
C2S C 0.7215(5) 0.7775(4) 0.7470(4) 0.0092(8) Uiso 0.5 1 d D U P B 2
H2SA H 0.674020 0.804881 0.794625 0.014 Uiso 0.5 1 calc R U P B 2
H2SB H 0.808526 0.747613 0.781215 0.014 Uiso 0.5 1 calc R U P B 2
H2SC H 0.657386 0.713263 0.698758 0.014 Uiso 0.5 1 calc R U P B 2
C3S C 0.7575(15) 0.8755(11) 0.6978(12) 0.081(4) Uiso 0.5 1 d D U P B 2
H3SA H 0.683639 0.876650 0.634864 0.098 Uiso 0.5 1 calc R U P B 2
H3SB H 0.773647 0.953342 0.739536 0.098 Uiso 0.5 1 calc R U P B 2
O2S O 0.8844(13) 0.8455(11) 0.6832(9) 0.100(3) Uiso 0.5 1 d D U P B 2
C4S C 0.890(2) 0.899(2) 0.5952(15) 0.146(7) Uiso 0.5 1 d D U P B 2
H4SA H 0.814863 0.855677 0.536522 0.175 Uiso 0.5 1 calc R U P B 2
H4SB H 0.878494 0.983906 0.602396 0.175 Uiso 0.5 1 calc R U P B 2
C5S C 1.0306(15) 0.8849(14) 0.5881(12) 0.094(4) Uiso 0.5 1 d D U P B 2
H5SA H 1.060076 0.944617 0.549985 0.141 Uiso 0.5 1 calc R U P B 2
H5SB H 1.028121 0.804635 0.555421 0.141 Uiso 0.5 1 calc R U P B 2
H5SC H 1.098590 0.896286 0.654037 0.141 Uiso 0.5 1 calc R U P B 2
O1W O 0.4262(3) 0.9050(2) 0.49534(17) 0.0287(5) Uani 1 1 d . . . . .
H1WA H 0.393(5) 0.888(4) 0.547(3) 0.043 Uiso 1 1 d . U . . .
H1WB H 0.530(5) 0.148(4) 0.517(3) 0.043 Uiso 1 1 d . U . . .
H1WC H 0.500000 1.000000 0.500000 0.043 Uiso 1 2 d S U P . .

loop_
_atom_site_aniso_label
_atom_site_aniso_U_11
_atom_site_aniso_U_22
_atom_site_aniso_U_33
_atom_site_aniso_U_23
_atom_site_aniso_U_13
_atom_site_aniso_U_12
Au1 0.01620(7) 0.01192(7) 0.01079(7) 0.00105(4) 0.00225(5) 0.00361(5)
Br1 0.01808(13) 0.02120(13) 0.01437(12) 0.00305(9) 0.00009(9) 0.00309(10)
Br2 0.02002(13) 0.02725(14) 0.01573(12) 0.00372(10) 0.00559(10) 0.00118(10)
O1 0.0548(15) 0.0242(11) 0.0172(10) 0.0001(8) 0.0095(10) 0.0173(10)
O2 0.0444(13) 0.0174(9) 0.0194(10) 0.0061(8) 0.0121(9) 0.0050(9)
N1 0.0335(14) 0.0172(11) 0.0143(11) 0.0018(9) 0.0064(10) 0.0104(10)
N2 0.0348(14) 0.0127(10) 0.0147(11) 0.0028(8) 0.0080(10) 0.0050(9)
C1 0.0380(17) 0.0201(13) 0.0150(12) 0.0046(10) 0.0062(11) 0.0129(12)
C2 0.0217(13) 0.0176(12) 0.0158(12) 0.0011(9) 0.0050(10) 0.0038(10)
C3 0.0189(12) 0.0173(12) 0.0146(12) 0.0025(9) 0.0049(10) 0.0029(10)
C4 0.0189(12) 0.0182(12) 0.0116(11) 0.0019(9) 0.0030(9) 0.0024(10)
C5 0.0202(13) 0.0177(12) 0.0134(11) 0.0027(9) 0.0064(10) 0.0014(10)
C6 0.0207(13) 0.0209(13) 0.0163(12) 0.0069(10) 0.0062(10) 0.0046(10)
C7 0.0176(12) 0.0250(13) 0.0125(11) 0.0052(10) 0.0033(10) 0.0005(10)
C8 0.0198(13) 0.0200(12) 0.0131(11) 0.0001(9) 0.0042(10) 0.0003(10)
C9 0.0233(13) 0.0189(12) 0.0155(12) 0.0027(10) 0.0058(10) 0.0039(10)
C10 0.0395(17) 0.0141(12) 0.0167(13) 0.0016(10) 0.0085(12) 0.0066(11)
C11 0.0330(15) 0.0109(11) 0.0145(12) 0.0006(9) 0.0063(11) 0.0078(10)
C12 0.0279(14) 0.0118(11) 0.0205(13) -0.0002(9) 0.0080(11) 0.0055(10)
C13 0.0364(17) 0.0192(13) 0.0312(16) 0.0020(11) 0.0166(14) 0.0067(12)
C14 0.0285(17) 0.0238(15) 0.053(2) 0.0016(14) 0.0167(15) 0.0032(12)
C15 0.0276(16) 0.0250(15) 0.043(2) 0.0028(14) 0.0005(14) 0.0060(13)
C16 0.0305(16) 0.0187(13) 0.0262(15) 0.0023(11) -0.0002(12) 0.0058(11)
C17 0.0274(14) 0.0110(11) 0.0200(13) 0.0012(9) 0.0037(11) 0.0073(10)
C18 0.0313(15) 0.0144(11) 0.0148(12) 0.0037(9) 0.0057(11) 0.0090(10)
C19 0.0289(15) 0.0154(12) 0.0187(13) 0.0033(10) 0.0085(11) 0.0075(10)
C20 0.0326(17) 0.0292(15) 0.0283(16) 0.0083(12) 0.0133(13) 0.0083(13)
C21 0.0281(17) 0.0343(17) 0.0420(19) 0.0053(15) 0.0136(15) 0.0044(13)
C22 0.0261(16) 0.0310(16) 0.0327(17) -0.0032(13) 0.0018(13) 0.0054(13)
C23 0.0313(16) 0.0241(14) 0.0187(13) -0.0015(11) 0.0012(12) 0.0090(12)
C24 0.0271(14) 0.0124(11) 0.0171(12) -0.0003(9) 0.0048(11) 0.0064(10)
C25 0.0204(13) 0.0300(15) 0.0132(12) 0.0053(10) -0.0007(10) 0.0005(11)
C26 0.0397(19) 0.0379(18) 0.0228(15) 0.0109(13) -0.0025(14) 0.0088(15)
C27 0.0362(18) 0.051(2) 0.0136(13) 0.0055(13) 0.0062(12) 0.0044(15)
C28 0.0230(16) 0.051(2) 0.0298(17) 0.0162(15) -0.0028(13) -0.0073(14)
C1S 0.060(7) 0.147(13) 0.041(6) 0.014(7) 0.001(5) 0.030(8)
Cl1 0.128(4) 0.101(3) 0.172(5) -0.049(3) 0.093(4) -0.040(3)
Cl2 0.247(12) 0.430(16) 0.288(15) 0.144(14) 0.125(11) 0.136(12)
Cl3 0.080(2) 0.113(3) 0.194(5) -0.015(3) 0.031(3) 0.046(2)
O1W 0.0406(13) 0.0236(11) 0.0270(11) 0.0041(9) 0.0172(10) 0.0071(9)

loop_
_atom_type_symbol
_atom_type_description
_atom_type_scat_dispersion_real
_atom_type_scat_dispersion_imag
_atom_type_scat_source
C C 0.0033 0.0016 'International Tables Vol C Tables 4.2.6.8 and 6.1.1.4'
H H 0.0000 0.0000 'International Tables Vol C Tables 4.2.6.8 and 6.1.1.4'
N N 0.0061 0.0033 'International Tables Vol C Tables 4.2.6.8 and 6.1.1.4'
O O 0.0106 0.0060 'International Tables Vol C Tables 4.2.6.8 and 6.1.1.4'
Cl Cl 0.1484 0.1585 'International Tables Vol C Tables 4.2.6.8 and 6.1.1.4'
Br Br -0.2901 2.4595 'International Tables Vol C Tables 4.2.6.8 and 6.1.1.4'
Au Au -2.0133 8.8022 'International Tables Vol C Tables 4.2.6.8 and 6.1.1.4'

loop_
_geom_angle_atom_site_label_1
_geom_angle_atom_site_label_2
_geom_angle_atom_site_label_3
_geom_angle
_geom_angle_site_symmetry_1
_geom_angle_site_symmetry_3
Br1 Au1 Br1 180.0 2_667 .
Br1 Au1 Br2 88.674(10) 2_667 .
Br1 Au1 Br2 91.326(10) . .
Br1 Au1 Br2 91.326(10) 2_667 2_667
Br1 Au1 Br2 88.675(10) . 2_667
Br2 Au1 Br2 180.0 . 2_667
C2 N1 C1 121.1(2) . .
C2 N1 H1N 120(3) . .
C1 N1 H1N 119(3) . .
C9 N2 C10 121.5(2) . .
C9 N2 H2N 119(3) . .
C10 N2 H2N 119(3) . .
N1 C1 C18 112.3(2) . 2_667
N1 C1 H1A 109.1 . .
C18 C1 H1A 109.1 2_667 .
N1 C1 H1B 109.1 . .
C18 C1 H1B 109.1 2_667 .
H1A C1 H1B 107.9 . .
O1 C2 N1 121.8(3) . .
O1 C2 C3 119.9(2) . .
N1 C2 C3 118.2(2) . .
C4 C3 C8 120.1(2) . .
C4 C3 C2 122.5(2) . .
C8 C3 C2 117.4(2) . .
C3 C4 C5 119.1(2) . .
C3 C4 H4 120.4 . .
C5 C4 H4 120.4 . .
C4 C5 C6 120.2(2) . .
C4 C5 C9 122.0(2) . .
C6 C5 C9 117.7(2) . .
C7 C6 C5 121.4(3) . .
C7 C6 H6 119.3 . .
C5 C6 H6 119.3 . .
C6 C7 C8 117.4(2) . .
C6 C7 C25 122.7(3) . .
C8 C7 C25 119.9(2) . .
C3 C8 C7 121.6(2) . .
C3 C8 H8 119.2 . .
C7 C8 H8 119.2 . .
O2 C9 N2 120.9(3) . .
O2 C9 C5 121.7(2) . .
N2 C9 C5 117.3(2) . .
N2 C10 C11 111.6(2) . .
N2 C10 H10A 109.3 . .
C11 C10 H10A 109.3 . .
N2 C10 H10B 109.3 . .
C11 C10 H10B 109.3 . .
H10A C10 H10B 108.0 . .
C24 C11 C12 120.0(3) . .
C24 C11 C10 119.2(3) . .
C12 C11 C10 120.8(3) . .
C11 C12 C13 122.3(3) . .
C11 C12 C17 119.7(3) . .
C13 C12 C17 118.0(3) . .
C14 C13 C12 121.4(3) . .
C14 C13 H13 119.3 . .
C12 C13 H13 119.3 . .
C13 C14 C15 120.5(3) . .
C13 C14 H14 119.8 . .
C15 C14 H14 119.8 . .
C16 C15 C14 120.6(3) . .
C16 C15 H15 119.7 . .
C14 C15 H15 119.7 . .
C15 C16 C17 121.4(3) . .
C15 C16 H16 119.3 . .
C17 C16 H16 119.3 . .
C18 C17 C16 121.9(3) . .
C18 C17 C12 120.0(3) . .
C16 C17 C12 118.1(3) . .
C17 C18 C19 120.4(3) . .
C17 C18 C1 118.7(3) . 2_667
C19 C18 C1 120.9(3) . 2_667
C18 C19 C20 122.7(3) . .
C18 C19 C24 119.4(3) . .
C20 C19 C24 117.9(3) . .
C21 C20 C19 122.1(3) . .
C21 C20 H20 119.0 . .
C19 C20 H20 119.0 . .
C20 C21 C22 120.0(3) . .
C20 C21 H21 120.0 . .
C22 C21 H21 120.0 . .
C23 C22 C21 120.5(3) . .
C23 C22 H22 119.8 . .
C21 C22 H22 119.8 . .
C22 C23 C24 121.7(3) . .
C22 C23 H23A 119.2 . .
C24 C23 H23A 119.2 . .
C11 C24 C23 121.9(3) . .
C11 C24 C19 120.2(3) . .
C23 C24 C19 117.9(3) . .
C26 C25 C7 112.5(3) . .
C26 C25 C28 108.9(3) . .
C7 C25 C28 108.5(2) . .
C26 C25 C27 109.2(3) . .
C7 C25 C27 109.3(2) . .
C28 C25 C27 108.4(3) . .
C25 C26 H26A 109.5 . .
C25 C26 H26B 109.5 . .
H26A C26 H26B 109.5 . .
C25 C26 H26C 109.5 . .
H26A C26 H26C 109.5 . .
H26B C26 H26C 109.5 . .
C25 C27 H27A 109.5 . .
C25 C27 H27B 109.5 . .
H27A C27 H27B 109.5 . .
C25 C27 H27C 109.5 . .
H27A C27 H27C 109.5 . .
H27B C27 H27C 109.5 . .
C25 C28 H28A 109.5 . .
C25 C28 H28B 109.5 . .
H28A C28 H28B 109.5 . .
C25 C28 H28C 109.5 . .
H28A C28 H28C 109.5 . .
H28B C28 H28C 109.5 . .
Cl1 C1S Cl3 131.4(9) . .
Cl1 C1S Cl2 101.0(10) . .
Cl3 C1S Cl2 80.6(8) . .
Cl1 C1S H1S 112.0 . .
Cl3 C1S H1S 112.0 . .
Cl2 C1S H1S 112.0 . .
C1S Cl1 Cl2 42.7(7) . .
C1S Cl2 Cl3 48.4(6) . .
C1S Cl2 Cl1 36.3(5) . .
Cl3 Cl2 Cl1 75.7(5) . .
C1S Cl3 Cl2 50.9(6) . .
C3S C2S H2SA 109.5 . .
C3S C2S H2SB 109.5 . .
H2SA C2S H2SB 109.5 . .
C3S C2S H2SC 109.5 . .
H2SA C2S H2SC 109.5 . .
H2SB C2S H2SC 109.5 . .
O2S C3S C2S 99.6(9) . .
O2S C3S H3SA 111.9 . .
C2S C3S H3SA 111.9 . .
O2S C3S H3SB 111.9 . .
C2S C3S H3SB 111.9 . .
H3SA C3S H3SB 109.6 . .
C3S O2S C4S 103.0(9) . .
C5S C4S O2S 103.7(13) . .
C5S C4S H4SA 111.0 . .
O2S C4S H4SA 111.0 . .
C5S C4S H4SB 111.0 . .
O2S C4S H4SB 111.0 . .
H4SA C4S H4SB 109.0 . .
C4S C5S H5SA 109.5 . .
C4S C5S H5SB 109.5 . .
H5SA C5S H5SB 109.5 . .
C4S C5S H5SC 109.5 . .
H5SA C5S H5SC 109.5 . .
H5SB C5S H5SC 109.5 . .
H1WA O1W H1WC 120(3) . .
H1WA O1W H1WB 108(4) . 2_666
H1WC O1W H1WB 108(3) . 2_666

loop_
_geom_bond_atom_site_label_1
_geom_bond_atom_site_label_2
_geom_bond_distance
_geom_bond_site_symmetry_2
Au1 Br1 2.4169(3) 2_667
Au1 Br1 2.4169(3) .
Au1 Br2 2.4218(3) .
Au1 Br2 2.4219(3) 2_667
O1 C2 1.246(3) .
O2 C9 1.253(3) .
N1 C2 1.331(4) .
N1 C1 1.470(3) .
N1 H1N 0.74(4) .
N2 C9 1.331(3) .
N2 C10 1.470(3) .
N2 H2N 0.80(4) .
C1 C18 1.521(4) 2_667
C1 H1A 0.9900 .
C1 H1B 0.9900 .
C2 C3 1.498(4) .
C3 C4 1.390(4) .
C3 C8 1.393(4) .
C4 C5 1.392(4) .
C4 H4 0.9500 .
C5 C6 1.396(4) .
C5 C9 1.498(4) .
C6 C7 1.395(4) .
C6 H6 0.9500 .
C7 C8 1.399(4) .
C7 C25 1.530(4) .
C8 H8 0.9500 .
C10 C11 1.514(4) .
C10 H10A 0.9900 .
C10 H10B 0.9900 .
C11 C24 1.401(4) .
C11 C12 1.413(4) .
C12 C13 1.434(4) .
C12 C17 1.441(4) .
C13 C14 1.357(5) .
C13 H13 0.9500 .
C14 C15 1.414(5) .
C14 H14 0.9500 .
C15 C16 1.353(5) .
C15 H15 0.9500 .
C16 C17 1.435(4) .
C16 H16 0.9500 .
C17 C18 1.402(4) .
C18 C19 1.408(4) .
C19 C20 1.428(4) .
C19 C24 1.446(4) .
C20 C21 1.360(5) .
C20 H20 0.9500 .
C21 C22 1.421(5) .
C21 H21 0.9500 .
C22 C23 1.353(5) .
C22 H22 0.9500 .
C23 C24 1.439(4) .
C23 H23A 0.9500 .
C25 C26 1.525(4) .
C25 C28 1.535(4) .
C25 C27 1.536(4) .
C26 H26A 0.9800 .
C26 H26B 0.9800 .
C26 H26C 0.9800 .
C27 H27A 0.9800 .
C27 H27B 0.9800 .
C27 H27C 0.9800 .
C28 H28A 0.9800 .
C28 H28B 0.9800 .
C28 H28C 0.9800 .
C1S Cl1 1.490(14) .
C1S Cl3 1.647(15) .
C1S Cl2 1.708(18) .
C1S H1S 1.0000 .
Cl1 Cl2 2.471(13) .
Cl2 Cl3 2.171(17) .
C2S C3S 1.438(9) .
C2S H2SA 0.9800 .
C2S H2SB 0.9800 .
C2S H2SC 0.9800 .
C3S O2S 1.405(9) .
C3S H3SA 0.9900 .
C3S H3SB 0.9900 .
O2S C4S 1.464(10) .
C4S C5S 1.449(10) .
C4S H4SA 0.9900 .
C4S H4SB 0.9900 .
C5S H5SA 0.9800 .
C5S H5SB 0.9800 .
C5S H5SC 0.9800 .
O1W H1WA 0.92(5) .
O1W H1WC 1.216(2) .
O1W H1WB 0.82(5) 2_666

loop_
_geom_hbond_atom_site_label_D
_geom_hbond_atom_site_label_H
_geom_hbond_atom_site_label_A
_geom_hbond_distance_DH
_geom_hbond_distance_HA
_geom_hbond_distance_DA
_geom_hbond_angle_DHA
_geom_hbond_site_symmetry_A
_geom_hbond_publ_flag
N1 H1N Br1 0.74(4) 2.89(4) 3.595(3) 160(4) . yes
N2 H2N Br1 0.80(4) 2.79(4) 3.581(2) 171(3) . yes
C1 H1A Cl3^a 0.99 2.83 3.517(5) 127.1 1_545 yes
C4S^b H4SA^b O1 0.99 2.60 3.50(3) 150.8 2_666 yes
O1W H1WA O2 0.92(5) 1.71(5) 2.599(3) 162(4) . yes
O1W H1WC O1W 1.216(2) 1.216(2) 2.432(5) 180.000(1) 2_676 yes

loop_
_geom_torsion_atom_site_label_1
_geom_torsion_atom_site_label_2
_geom_torsion_atom_site_label_3
_geom_torsion_atom_site_label_4
_geom_torsion
_geom_torsion_site_symmetry_1
_geom_torsion_site_symmetry_4
C2 N1 C1 C18 -172.7(3) . 2_667
C1 N1 C2 O1 -0.6(5) . .
C1 N1 C2 C3 178.5(3) . .
O1 C2 C3 C4 -155.2(3) . .
N1 C2 C3 C4 25.8(4) . .
O1 C2 C3 C8 25.0(4) . .
N1 C2 C3 C8 -154.0(3) . .
C8 C3 C4 C5 0.7(4) . .
C2 C3 C4 C5 -179.2(2) . .
C3 C4 C5 C6 -0.5(4) . .
C3 C4 C5 C9 177.7(3) . .
C4 C5 C6 C7 0.7(4) . .
C9 C5 C6 C7 -177.5(3) . .
C5 C6 C7 C8 -1.2(4) . .
C5 C6 C7 C25 176.5(3) . .
C4 C3 C8 C7 -1.2(4) . .
C2 C3 C8 C7 178.7(2) . .
C6 C7 C8 C3 1.4(4) . .
C25 C7 C8 C3 -176.4(3) . .
C10 N2 C9 O2 2.1(5) . .
C10 N2 C9 C5 -176.0(3) . .
C4 C5 C9 O2 147.8(3) . .
C6 C5 C9 O2 -34.0(4) . .
C4 C5 C9 N2 -34.1(4) . .
C6 C5 C9 N2 144.1(3) . .
C9 N2 C10 C11 -177.9(3) . .
N2 C10 C11 C24 -81.7(3) . .
N2 C10 C11 C12 99.5(3) . .
C24 C11 C12 C13 176.8(2) . .
C10 C11 C12 C13 -4.4(4) . .
C24 C11 C12 C17 -4.9(4) . .
C10 C11 C12 C17 173.9(2) . .
C11 C12 C13 C14 178.3(3) . .
C17 C12 C13 C14 0.0(4) . .
C12 C13 C14 C15 0.2(5) . .
C13 C14 C15 C16 -0.6(5) . .
C14 C15 C16 C17 0.7(5) . .
C15 C16 C17 C18 -180.0(3) . .
C15 C16 C17 C12 -0.4(4) . .
C11 C12 C17 C18 1.3(4) . .
C13 C12 C17 C18 179.7(2) . .
C11 C12 C17 C16 -178.3(2) . .
C13 C12 C17 C16 0.1(4) . .
C16 C17 C18 C19 -176.8(3) . .
C12 C17 C18 C19 3.7(4) . .
C16 C17 C18 C1 6.0(4) . 2_667
C12 C17 C18 C1 -173.5(2) . 2_667
C17 C18 C19 C20 174.6(3) . .
C1 C18 C19 C20 -8.2(4) 2_667 .
C17 C18 C19 C24 -4.9(4) . .
C1 C18 C19 C24 172.2(2) 2_667 .
C18 C19 C20 C21 179.9(3) . .
C24 C19 C20 C21 -0.6(4) . .
C19 C20 C21 C22 -1.3(5) . .
C20 C21 C22 C23 1.6(5) . .
C21 C22 C23 C24 -0.1(5) . .
C12 C11 C24 C23 -176.7(2) . .
C10 C11 C24 C23 4.5(4) . .
C12 C11 C24 C19 3.6(4) . .
C10 C11 C24 C19 -175.2(2) . .
C22 C23 C24 C11 178.6(3) . .
C22 C23 C24 C19 -1.7(4) . .
C18 C19 C24 C11 1.3(4) . .
C20 C19 C24 C11 -178.3(2) . .
C18 C19 C24 C23 -178.4(2) . .
C20 C19 C24 C23 2.0(4) . .
C6 C7 C25 C26 4.7(4) . .
C8 C7 C25 C26 -177.6(3) . .
C6 C7 C25 C28 -115.7(3) . .
C8 C7 C25 C28 61.9(4) . .
C6 C7 C25 C27 126.2(3) . .
C8 C7 C25 C27 -56.1(4) . .
Cl3 C1S Cl1 Cl2 87.1(13) . .
Cl1 C1S Cl2 Cl3 130.6(9) . .
Cl3 C1S Cl2 Cl1 -130.6(9) . .
Cl1 C1S Cl3 Cl2 -96.4(14) . .
C2S C3S O2S C4S 152.2(16) . .
C3S O2S C4S C5S 171.3(16) . .
